data_7125673
loop_
_publ_author_name
'Biswas, Aniruddha'
'Bera, Satabdi'
'Poddar, Puja'
'Dhara, Dibakar'
'Samanta, Rajarshi'

_publ_section_title
;
 Rh(iii)-Catalyzed tandem indole C4-arylamination/annulation with
 anthranils: access to indoloquinolines and their application in
 photophysical studies.
;
_journal_issue 9
_journal_name_full 'Chemical communications (Cambridge, England)'
_journal_page_first 1440
_journal_page_last 1443
_journal_paper_doi 10.1039/c9cc08372c
_journal_volume 56
_journal_year 2020
_chemical_formula_sum 'C23 H15 N3'
_chemical_formula_weight 333.38
_space_group_crystal_system monoclinic
_space_group_IT_number 14
_space_group_name_Hall '-P 2yn'
_space_group_name_H-M_alt 'P 1 21/n 1'
_atom_sites_solution_hydrogens geom
_audit_creation_method SHELXL-2014/7
_audit_update_record
;
2019-07-30 deposited with the CCDC.	2019-12-19 downloaded from the CCDC.
;
_cell_angle_alpha 90.00
_cell_angle_beta 111.20(3)
_cell_angle_gamma 90.00
_cell_formula_units_Z 4
_cell_length_a 9.549(2)
_cell_length_b 21.299(4)
_cell_length_c 9.583(2)
_cell_measurement_reflns_used 2581
_cell_measurement_temperature 293(2)
_cell_measurement_theta_max 23.259
_cell_measurement_theta_min 1.912
_cell_volume 1817.1(7)
_computing_structure_refinement 'SHELXL-2014/7 (Sheldrick, 2014)'
_diffrn_ambient_temperature 293(2)
_diffrn_measured_fraction_theta_full 0.993
_diffrn_measured_fraction_theta_max 0.993
_diffrn_measurement_device_type 'Bruker SMART APEX'
_diffrn_radiation_type MoK\a
_diffrn_radiation_wavelength 0.71073
_diffrn_reflns_av_R_equivalents 0.0917
_diffrn_reflns_av_unetI/netI 0.0562
_diffrn_reflns_Laue_measured_fraction_full 0.993
_diffrn_reflns_Laue_measured_fraction_max 0.993
_diffrn_reflns_limit_h_max 10
_diffrn_reflns_limit_h_min -10
_diffrn_reflns_limit_k_max 22
_diffrn_reflns_limit_k_min -23
_diffrn_reflns_limit_l_max 10
_diffrn_reflns_limit_l_min -10
_diffrn_reflns_number 17692
_diffrn_reflns_point_group_measured_fraction_full 0.993
_diffrn_reflns_point_group_measured_fraction_max 0.993
_diffrn_reflns_theta_full 23.259
_diffrn_reflns_theta_max 23.259
_diffrn_reflns_theta_min 1.912
_exptl_absorpt_coefficient_mu 0.073
_exptl_absorpt_correction_T_max 0.7954
_exptl_absorpt_correction_T_min 0.6319
_exptl_absorpt_correction_type empirical
_exptl_absorpt_process_details SADABS
_exptl_crystal_colour Yellow
_exptl_crystal_density_diffrn 1.219
_exptl_crystal_density_method 'not measured'
_exptl_crystal_description Needle
_exptl_crystal_F_000 696
_exptl_crystal_size_max 0.15
_exptl_crystal_size_mid 0.09
_exptl_crystal_size_min 0.07
_refine_diff_density_max 0.145
_refine_diff_density_min -0.159
_refine_diff_density_rms 0.035
_refine_ls_extinction_coef 0.016(3)
_refine_ls_extinction_expression Fc^*^=kFc[1+0.001xFc^2^\l^3^/sin(2\q)]^-1/4^
_refine_ls_extinction_method 'SHELXL-2014/7 (Sheldrick 2014'
_refine_ls_goodness_of_fit_ref 1.031
_refine_ls_hydrogen_treatment constr
_refine_ls_matrix_type full
_refine_ls_number_parameters 236
_refine_ls_number_reflns 2581
_refine_ls_number_restraints 0
_refine_ls_restrained_S_all 1.031
_refine_ls_R_factor_all 0.0897
_refine_ls_R_factor_gt 0.0495
_refine_ls_shift/su_max 0.000
_refine_ls_shift/su_mean 0.000
_refine_ls_structure_factor_coef Fsqd
_refine_ls_weighting_details 'w=1/[\s^2^(Fo^2^)+(0.0717P)^2^+0.1023P] where P=(Fo^2^+2Fc^2^)/3'
_refine_ls_weighting_scheme calc
_refine_ls_wR_factor_gt 0.1274
_refine_ls_wR_factor_ref 0.1548
_reflns_Friedel_coverage 0.000
_reflns_number_gt 1506
_reflns_number_total 2581
_reflns_threshold_expression 'I > 2\s(I)'
_cod_data_source_file c9cc08372c2.cif
_cod_data_source_block A
_cod_depositor_comments 'Adding full bibliography for 7125673.cif.'
_cod_original_sg_symbol_H-M 'P 21/n'
_cod_database_code 7125673
_shelx_shelxl_version_number 2014/7
_shelx_space_group_comment
;
The symmetry employed for this shelxl refinement is uniquely defined
by the following loop, which should always be used as a source of
symmetry information in preference to the above space-group names.
They are only intended as comments.
;

loop_
_space_group_symop_operation_xyz
'x, y, z'
'-x+1/2, y+1/2, -z+1/2'
'-x, -y, -z'
'x-1/2, -y-1/2, z-1/2'

loop_
_atom_site_label
_atom_site_type_symbol
_atom_site_fract_x
_atom_site_fract_y
_atom_site_fract_z
_atom_site_U_iso_or_equiv
_atom_site_adp_type
_atom_site_occupancy
_atom_site_site_symmetry_order
_atom_site_calc_flag
_atom_site_refinement_flags_posn
_atom_site_refinement_flags_adp
N2 N 0.8323(2) 0.46120(8) 0.6549(2) 0.0639(6) Uani 1 1 d . .
N3 N 0.3851(2) 0.36731(11) 0.3227(3) 0.0810(7) Uani 1 1 d . .
C9 C 0.9373(3) 0.50914(11) 0.6924(3) 0.0616(7) Uani 1 1 d . .
C3 C 0.6025(3) 0.41539(11) 0.4751(3) 0.0654(7) Uani 1 1 d . .
C10 C 0.9336(3) 0.56100(11) 0.5930(3) 0.0664(7) Uani 1 1 d . .
C8 C 0.7183(3) 0.46425(11) 0.5192(3) 0.0628(7) Uani 1 1 d . .
C7 C 0.7030(3) 0.51491(12) 0.4106(3) 0.0689(7) Uani 1 1 d . .
N1 N 0.7301(3) 0.30856(12) 0.8084(3) 0.1040(9) Uani 1 1 d . .
C4 C 0.4816(3) 0.41930(13) 0.3361(3) 0.0739(8) Uani 1 1 d . .
C2 C 0.5769(3) 0.35821(12) 0.5476(3) 0.0717(7) Uani 1 1 d . .
C15 C 1.0545(3) 0.50840(12) 0.8385(3) 0.0751(8) Uani 1 1 d . .
H15 H 1.0609 0.4748 0.9025 0.090 Uiso 1 1 calc R U
C17 C 0.2564(3) 0.33253(11) 0.0524(3) 0.0754(8) Uani 1 1 d . .
C11 C 0.8142(3) 0.56201(11) 0.4519(3) 0.0721(8) Uani 1 1 d . .
H11 H 0.8092 0.5944 0.3852 0.087 Uiso 1 1 calc R U
C1 C 0.6651(3) 0.33217(12) 0.6922(4) 0.0789(8) Uani 1 1 d . .
C23 C 0.4437(3) 0.33113(13) 0.4494(4) 0.0813(8) Uani 1 1 d . .
H23 H 0.4014 0.2941 0.4674 0.098 Uiso 1 1 calc R U
C6 C 0.5750(3) 0.51543(13) 0.2679(3) 0.0837(8) Uani 1 1 d . .
H6 H 0.5668 0.5480 0.2008 0.100 Uiso 1 1 calc R U
C12 C 1.0473(3) 0.60959(12) 0.6441(3) 0.0798(8) Uani 1 1 d . .
H12 H 1.0470 0.6424 0.5800 0.096 Uiso 1 1 calc R U
C5 C 0.4662(3) 0.46919(13) 0.2298(3) 0.0867(9) Uani 1 1 d . .
H5 H 0.3859 0.4702 0.1388 0.104 Uiso 1 1 calc R U
C14 C 1.1578(3) 0.55684(13) 0.8850(3) 0.0865(9) Uani 1 1 d . .
H14 H 1.2294 0.5565 0.9814 0.104 Uiso 1 1 calc R U
C22 C 0.3927(4) 0.31666(13) 0.0379(4) 0.0947(10) Uani 1 1 d . .
H22 H 0.4822 0.3214 0.1190 0.114 Uiso 1 1 calc R U
C13 C 1.1551(3) 0.60807(13) 0.7849(4) 0.0883(9) Uani 1 1 d . .
H13 H 1.2263 0.6399 0.8160 0.106 Uiso 1 1 calc R U
C18 C 0.1226(4) 0.32588(12) -0.0735(4) 0.0898(9) Uani 1 1 d . .
H18 H 0.0314 0.3370 -0.0660 0.108 Uiso 1 1 calc R U
C16 C 0.2413(3) 0.35564(14) 0.1975(3) 0.0912(9) Uani 1 1 d . .
H16A H 0.1835 0.3943 0.1765 0.109 Uiso 1 1 calc R U
H16B H 0.1846 0.3248 0.2296 0.109 Uiso 1 1 calc R U
C21 C 0.3950(5) 0.29335(15) -0.0998(5) 0.1154(12) Uani 1 1 d . .
H21 H 0.4857 0.2828 -0.1090 0.138 Uiso 1 1 calc R U
C20 C 0.2595(7) 0.28620(16) -0.2224(5) 0.1221(15) Uani 1 1 d . .
H20 H 0.2603 0.2702 -0.3125 0.146 Uiso 1 1 calc R U
C19 C 0.1250(6) 0.30300(16) -0.2088(4) 0.1173(12) Uani 1 1 d . .
H19 H 0.0356 0.2990 -0.2904 0.141 Uiso 1 1 calc R U

loop_
_atom_site_aniso_label
_atom_site_aniso_U_11
_atom_site_aniso_U_22
_atom_site_aniso_U_33
_atom_site_aniso_U_23
_atom_site_aniso_U_13
_atom_site_aniso_U_12
N2 0.0706(15) 0.0542(12) 0.0677(14) -0.0014(10) 0.0260(12) 0.0014(11)
N3 0.0683(16) 0.0740(15) 0.0960(18) -0.0171(13) 0.0241(14) -0.0029(13)
C9 0.0674(16) 0.0553(15) 0.0650(16) -0.0038(12) 0.0274(14) 0.0036(13)
C3 0.0658(17) 0.0555(16) 0.0744(17) -0.0035(13) 0.0249(15) 0.0067(13)
C10 0.0740(19) 0.0560(16) 0.0730(17) -0.0030(13) 0.0313(15) 0.0007(13)
C8 0.0678(18) 0.0535(15) 0.0665(17) -0.0034(12) 0.0235(14) 0.0061(13)
C7 0.0781(19) 0.0568(16) 0.0690(17) 0.0004(13) 0.0231(15) 0.0056(14)
N1 0.091(2) 0.0955(19) 0.120(2) 0.0280(16) 0.0312(17) 0.0015(15)
C4 0.0693(19) 0.0666(18) 0.0812(19) -0.0081(15) 0.0217(16) 0.0083(15)
C2 0.0676(18) 0.0623(16) 0.0845(19) -0.0045(15) 0.0266(16) 0.0035(14)
C15 0.0826(19) 0.0657(17) 0.0718(17) -0.0020(13) 0.0218(15) -0.0006(15)
C17 0.0710(19) 0.0625(17) 0.091(2) -0.0097(14) 0.0276(17) -0.0040(14)
C11 0.086(2) 0.0583(16) 0.0738(18) 0.0061(13) 0.0317(16) 0.0067(15)
C1 0.072(2) 0.0633(18) 0.107(2) 0.0016(16) 0.0390(19) -0.0045(15)
C23 0.078(2) 0.0683(18) 0.101(2) -0.0065(17) 0.0363(18) 0.0000(16)
C6 0.098(2) 0.0709(18) 0.0727(18) 0.0070(14) 0.0199(17) 0.0152(17)
C12 0.087(2) 0.0634(18) 0.092(2) 0.0014(14) 0.0364(18) -0.0027(15)
C5 0.080(2) 0.079(2) 0.083(2) -0.0062(16) 0.0080(16) 0.0094(17)
C14 0.080(2) 0.079(2) 0.085(2) -0.0076(16) 0.0114(16) -0.0030(17)
C22 0.090(2) 0.084(2) 0.116(3) -0.0161(18) 0.045(2) 0.0002(17)
C13 0.080(2) 0.0707(19) 0.109(2) -0.0107(17) 0.0282(19) -0.0121(16)
C18 0.096(2) 0.077(2) 0.091(2) -0.0017(16) 0.027(2) -0.0075(16)
C16 0.0605(19) 0.102(2) 0.104(2) -0.0281(17) 0.0209(18) 0.0008(16)
C21 0.149(4) 0.083(2) 0.149(3) 0.009(2) 0.095(3) 0.016(2)
C20 0.212(5) 0.079(2) 0.097(3) 0.011(2) 0.082(3) 0.005(3)
C19 0.160(4) 0.095(3) 0.089(3) 0.004(2) 0.036(3) -0.008(3)

loop_
_atom_type_symbol
_atom_type_description
_atom_type_scat_dispersion_real
_atom_type_scat_dispersion_imag
_atom_type_scat_source
C C 0.0033 0.0016 'International Tables Vol C Tables 4.2.6.8 and 6.1.1.4'
H H 0.0000 0.0000 'International Tables Vol C Tables 4.2.6.8 and 6.1.1.4'
N N 0.0061 0.0033 'International Tables Vol C Tables 4.2.6.8 and 6.1.1.4'

loop_
_geom_angle_atom_site_label_1
_geom_angle_atom_site_label_2
_geom_angle_atom_site_label_3
_geom_angle
C8 N2 C9 117.8(2)
C23 N3 C4 108.3(2)
C23 N3 C16 125.7(3)
C4 N3 C16 125.9(3)
N2 C9 C15 118.6(2)
N2 C9 C10 123.2(2)
C15 C9 C10 118.1(2)
C4 C3 C8 120.2(2)
C4 C3 C2 106.0(2)
C8 C3 C2 133.8(2)
C11 C10 C9 117.2(2)
C11 C10 C12 123.8(2)
C9 C10 C12 119.0(2)
N2 C8 C3 120.0(2)
N2 C8 C7 123.5(2)
C3 C8 C7 116.5(2)
C11 C7 C6 123.0(2)
C11 C7 C8 116.9(2)
C6 C7 C8 120.1(2)
C3 C4 N3 108.8(2)
C3 C4 C5 123.3(3)
N3 C4 C5 127.9(3)
C23 C2 C1 123.9(3)
C23 C2 C3 106.9(2)
C1 C2 C3 129.3(2)
C14 C15 C9 121.1(3)
C14 C15 H15 119.4
C9 C15 H15 119.4
C22 C17 C18 118.5(3)
C22 C17 C16 124.4(3)
C18 C17 C16 117.1(3)
C7 C11 C10 121.4(2)
C7 C11 H11 119.3
C10 C11 H11 119.3
N1 C1 C2 176.1(3)
N3 C23 C2 110.0(3)
N3 C23 H23 125.0
C2 C23 H23 125.0
C5 C6 C7 122.3(3)
C5 C6 H6 118.9
C7 C6 H6 118.9
C13 C12 C10 121.3(3)
C13 C12 H12 119.3
C10 C12 H12 119.3
C6 C5 C4 117.6(3)
C6 C5 H5 121.2
C4 C5 H5 121.2
C15 C14 C13 120.6(3)
C15 C14 H14 119.7
C13 C14 H14 119.7
C17 C22 C21 120.3(3)
C17 C22 H22 119.8
C21 C22 H22 119.8
C12 C13 C14 119.9(3)
C12 C13 H13 120.1
C14 C13 H13 120.1
C19 C18 C17 121.1(3)
C19 C18 H18 119.4
C17 C18 H18 119.4
N3 C16 C17 115.2(2)
N3 C16 H16A 108.5
C17 C16 H16A 108.5
N3 C16 H16B 108.5
C17 C16 H16B 108.5
H16A C16 H16B 107.5
C20 C21 C22 119.8(4)
C20 C21 H21 120.1
C22 C21 H21 120.1
C19 C20 C21 119.8(4)
C19 C20 H20 120.1
C21 C20 H20 120.1
C20 C19 C18 120.4(4)
C20 C19 H19 119.8
C18 C19 H19 119.8

loop_
_geom_bond_atom_site_label_1
_geom_bond_atom_site_label_2
_geom_bond_distance
N2 C8 1.362(3)
N2 C9 1.384(3)
N3 C23 1.375(3)
N3 C4 1.416(3)
N3 C16 1.481(3)
C9 C15 1.442(3)
C9 C10 1.451(3)
C3 C4 1.415(3)
C3 C8 1.465(3)
C3 C2 1.466(3)
C10 C11 1.419(3)
C10 C12 1.451(4)
C8 C7 1.469(3)
C7 C11 1.410(3)
C7 C6 1.468(3)
N1 C1 1.173(3)
C4 C5 1.443(4)
C2 C23 1.403(4)
C2 C1 1.447(4)
C15 C14 1.384(3)
C15 H15 0.9300
C17 C22 1.400(4)
C17 C18 1.411(4)
C17 C16 1.531(4)
C11 H11 0.9300
C23 H23 0.9300
C6 C5 1.381(4)
C6 H6 0.9300
C12 C13 1.369(4)
C12 H12 0.9300
C5 H5 0.9300
C14 C13 1.447(4)
C14 H14 0.9300
C22 C21 1.417(4)
C22 H22 0.9300
C13 H13 0.9300
C18 C19 1.392(5)
C18 H18 0.9300
C16 H16A 0.9700
C16 H16B 0.9700
C21 C20 1.406(5)
C21 H21 0.9300
C20 C19 1.385(5)
C20 H20 0.9300
C19 H19 0.9300
